data_1560079
loop_
_publ_author_name
'Li, Hui'
'Li, Huanhuan'
'Gu, Jie'
'He, Fei'
'Peng, Hao'
'Tao, Ye'
'Tian, Dan'
'Yang, Qingqing'
'Li, Ping'
'Zheng, Chao'
'Huang, Wei'
'Chen, Runfeng'

_publ_section_title
;
 Fluorine-induced aggregate-interlocking for color-tunable organic
 afterglow with a simultaneously improved efficiency and lifetime
;
_journal_issue 10
_journal_name_full 'Chemical Science'
_journal_page_first 3580
_journal_page_last 3586
_journal_paper_doi 10.1039/D0SC06025A
_journal_volume 12
_journal_year 2021
_chemical_formula_moiety 'C19 H12 F N O'
_chemical_formula_sum 'C19 H12 F N O'
_chemical_formula_weight 289.30
_space_group_crystal_system orthorhombic
_space_group_IT_number 61
_space_group_name_Hall '-P 2ac 2ab'
_space_group_name_H-M_alt 'P b c a'
_atom_sites_solution_hydrogens geom
_atom_sites_solution_primary dual
_audit_creation_date 2018-04-03
_audit_creation_method
;
Olex2 1.2
(compiled 2017.08.10 svn.r3458 for OlexSys, GUI svn.r5381)
;
_audit_update_record
;
2020-01-06 deposited with the CCDC.	2021-01-08 downloaded from the CCDC.
;
_cell_angle_alpha 90
_cell_angle_beta 90
_cell_angle_gamma 90
_cell_formula_units_Z 8
_cell_length_a 11.8585(9)
_cell_length_b 10.3783(7)
_cell_length_c 22.8559(16)
_cell_measurement_reflns_used 2041
_cell_measurement_temperature 296(2)
_cell_measurement_theta_max 31.737
_cell_measurement_theta_min 1.746
_cell_volume 2812.9(3)
_computing_molecular_graphics 'Olex2 (Dolomanov et al., 2009)'
_computing_publication_material 'Olex2 (Dolomanov et al., 2009)'
_computing_structure_refinement 'ShelXL (Sheldrick, 2015)'
_computing_structure_solution 'ShelXT (Sheldrick, 2015)'
_diffrn_ambient_temperature 296.23
_diffrn_measured_fraction_theta_full 0.999
_diffrn_measured_fraction_theta_max 0.999
_diffrn_measurement_device_type CCD?area?detector
_diffrn_measurement_method CCD?area?detector
_diffrn_radiation_type MoK\a
_diffrn_radiation_wavelength 0.71073
_diffrn_reflns_av_R_equivalents 0.0410
_diffrn_reflns_av_unetI/netI 0.0268
_diffrn_reflns_Laue_measured_fraction_full 0.999
_diffrn_reflns_Laue_measured_fraction_max 0.999
_diffrn_reflns_limit_h_max 11
_diffrn_reflns_limit_h_min -15
_diffrn_reflns_limit_k_max 13
_diffrn_reflns_limit_k_min -12
_diffrn_reflns_limit_l_max 30
_diffrn_reflns_limit_l_min -30
_diffrn_reflns_number 23843
_diffrn_reflns_point_group_measured_fraction_full 0.999
_diffrn_reflns_point_group_measured_fraction_max 0.999
_diffrn_reflns_theta_full 25.242
_diffrn_reflns_theta_max 28.206
_diffrn_reflns_theta_min 2.475
_exptl_absorpt_coefficient_mu 0.094
_exptl_crystal_density_diffrn 1.366
_exptl_crystal_description needle
_exptl_crystal_F_000 1200
_refine_diff_density_max 0.132
_refine_diff_density_min -0.247
_refine_diff_density_rms 0.048
_refine_ls_extinction_method none
_refine_ls_goodness_of_fit_ref 1.041
_refine_ls_hydrogen_treatment constr
_refine_ls_matrix_type full
_refine_ls_number_parameters 199
_refine_ls_number_reflns 3455
_refine_ls_number_restraints 0
_refine_ls_restrained_S_all 1.041
_refine_ls_R_factor_all 0.0760
_refine_ls_R_factor_gt 0.0459
_refine_ls_shift/su_max 0.000
_refine_ls_shift/su_mean 0.000
_refine_ls_structure_factor_coef Fsqd
_refine_ls_weighting_details 'w=1/[\s^2^(Fo^2^)+(0.0514P)^2^+0.6312P] where P=(Fo^2^+2Fc^2^)/3'
_refine_ls_weighting_scheme calc
_refine_ls_wR_factor_gt 0.1022
_refine_ls_wR_factor_ref 0.1179
_reflns_Friedel_coverage 0.000
_reflns_number_gt 2382
_reflns_number_total 3455
_reflns_threshold_expression 'I > 2\s(I)'
_cod_data_source_file d0sc06025a2.cif
_cod_data_source_block 111a
_cod_depositor_comments 'Adding full bibliography for 1560078--1560081.cif.'
_cod_database_code 1560079
_shelx_shelxl_version_number 2014/7
_shelx_space_group_comment
;
The symmetry employed for this shelxl refinement is uniquely defined
by the following loop, which should always be used as a source of
symmetry information in preference to the above space-group names.
They are only intended as comments.
;
_olex2_refinement_description
;
1. Fixed Uiso
 At 1.2 times of:
  All C(H) groups
2.a Aromatic/amide H refined with riding coordinates:
 C8(H8), C5(H5), C11(H11), C2(H2), C15(H15), C4(H4), C9(H9), C3(H3), C10(H10),
 C16(H16), C18(H18), C17(H17)
;
_olex2_submission_special_instructions 'No special instructions were received'

loop_
_space_group_symop_operation_xyz
'x, y, z'
'-x+1/2, -y, z+1/2'
'-x, y+1/2, -z+1/2'
'x+1/2, -y+1/2, -z'
'-x, -y, -z'
'x-1/2, y, -z-1/2'
'x, -y-1/2, z-1/2'
'-x-1/2, y-1/2, z'

loop_
_atom_site_label
_atom_site_type_symbol
_atom_site_fract_x
_atom_site_fract_y
_atom_site_fract_z
_atom_site_U_iso_or_equiv
_atom_site_adp_type
_atom_site_occupancy
_atom_site_site_symmetry_order
_atom_site_calc_flag
_atom_site_refinement_flags_posn
_atom_site_refinement_flags_adp
_atom_site_refinement_flags_occupancy
_atom_site_disorder_assembly
_atom_site_disorder_group
F1 F 0.29697(9) 0.74864(11) 0.35852(5) 0.0725(3) Uani 1 1 d . . . . .
N1 N 0.51467(10) 0.61099(11) 0.38728(5) 0.0357(3) Uani 1 1 d . . . . .
O1 O 0.48538(10) 0.66518(14) 0.48164(5) 0.0650(4) Uani 1 1 d . . . . .
C12 C 0.58670(12) 0.54819(13) 0.29898(6) 0.0355(3) Uani 1 1 d . . . . .
C7 C 0.49302(12) 0.53779(12) 0.33566(6) 0.0335(3) Uani 1 1 d . . . . .
C1 C 0.62466(12) 0.66424(13) 0.38197(6) 0.0361(3) Uani 1 1 d . . . . .
C6 C 0.66967(12) 0.62719(13) 0.32828(6) 0.0364(3) Uani 1 1 d . . . . .
C8 C 0.40305(12) 0.45923(14) 0.32072(7) 0.0416(3) Uani 1 1 d . . . . .
H8 H 0.3417 0.4493 0.3457 0.050 Uiso 1 1 calc R . . . .
C14 C 0.32518(12) 0.59333(15) 0.43150(6) 0.0401(3) Uani 1 1 d . . . . .
C13 C 0.44706(13) 0.62567(14) 0.43599(6) 0.0411(3) Uani 1 1 d . . . . .
C5 C 0.77711(13) 0.66727(15) 0.31214(7) 0.0459(4) Uani 1 1 d . . . . .
H5 H 0.8081 0.6422 0.2765 0.055 Uiso 1 1 calc R . . . .
C11 C 0.58846(14) 0.48389(16) 0.24569(7) 0.0478(4) Uani 1 1 d . . . . .
H11 H 0.6502 0.4916 0.2208 0.057 Uiso 1 1 calc R . . . .
C2 C 0.68368(14) 0.74426(16) 0.41972(7) 0.0491(4) Uani 1 1 d . . . . .
H2 H 0.6529 0.7707 0.4552 0.059 Uiso 1 1 calc R . . . .
C15 C 0.27900(15) 0.50082(17) 0.46788(7) 0.0518(4) Uani 1 1 d . . . . .
H15 H 0.3252 0.4565 0.4939 0.062 Uiso 1 1 calc R . . . .
C19 C 0.25296(14) 0.65861(16) 0.39475(7) 0.0489(4) Uani 1 1 d . . . . .
C4 C 0.83659(14) 0.74467(16) 0.34991(8) 0.0540(4) Uani 1 1 d . . . . .
H4 H 0.9089 0.7715 0.3400 0.065 Uiso 1 1 calc R . . . .
C9 C 0.40732(14) 0.39629(16) 0.26775(7) 0.0505(4) Uani 1 1 d . . . . .
H9 H 0.3473 0.3437 0.2569 0.061 Uiso 1 1 calc R . . . .
C3 C 0.79009(15) 0.78309(17) 0.40252(8) 0.0573(5) Uani 1 1 d . . . . .
H3 H 0.8316 0.8366 0.4270 0.069 Uiso 1 1 calc R . . . .
C10 C 0.49777(15) 0.40866(17) 0.23014(7) 0.0545(4) Uani 1 1 d . . . . .
H10 H 0.4974 0.3662 0.1943 0.065 Uiso 1 1 calc R . . . .
C16 C 0.16508(16) 0.4735(2) 0.46609(8) 0.0645(5) Uani 1 1 d . . . . .
H16 H 0.1351 0.4095 0.4900 0.077 Uiso 1 1 calc R . . . .
C18 C 0.13976(16) 0.6351(2) 0.39307(9) 0.0642(5) Uani 1 1 d . . . . .
H18 H 0.0930 0.6816 0.3681 0.077 Uiso 1 1 calc R . . . .
C17 C 0.09627(16) 0.5414(2) 0.42885(9) 0.0704(6) Uani 1 1 d . . . . .
H17 H 0.0194 0.5236 0.4279 0.084 Uiso 1 1 calc R . . . .

loop_
_atom_site_aniso_label
_atom_site_aniso_U_11
_atom_site_aniso_U_22
_atom_site_aniso_U_33
_atom_site_aniso_U_23
_atom_site_aniso_U_13
_atom_site_aniso_U_12
F1 0.0625(7) 0.0746(7) 0.0805(7) 0.0307(6) -0.0011(5) 0.0119(5)
N1 0.0340(6) 0.0382(6) 0.0351(6) -0.0032(5) 0.0002(5) -0.0017(5)
O1 0.0491(7) 0.1044(10) 0.0415(6) -0.0208(6) -0.0003(5) -0.0038(7)
C12 0.0345(7) 0.0349(7) 0.0373(7) 0.0026(6) -0.0005(6) 0.0008(6)
C7 0.0340(7) 0.0324(7) 0.0340(7) 0.0003(5) -0.0023(5) 0.0025(5)
C1 0.0343(7) 0.0336(7) 0.0403(7) 0.0036(6) -0.0038(6) -0.0009(6)
C6 0.0345(8) 0.0337(7) 0.0411(7) 0.0056(6) -0.0027(6) 0.0008(6)
C8 0.0344(8) 0.0426(8) 0.0479(8) -0.0052(7) -0.0004(6) -0.0028(6)
C14 0.0368(8) 0.0482(8) 0.0354(7) -0.0052(6) 0.0040(6) 0.0049(6)
C13 0.0402(8) 0.0456(8) 0.0377(8) -0.0033(6) 0.0005(6) 0.0048(7)
C5 0.0383(8) 0.0456(8) 0.0538(9) 0.0078(7) 0.0036(7) -0.0009(7)
C11 0.0471(9) 0.0568(9) 0.0395(8) -0.0040(7) 0.0054(7) 0.0000(8)
C2 0.0510(10) 0.0506(9) 0.0457(8) -0.0049(7) -0.0059(7) -0.0085(7)
C15 0.0516(10) 0.0611(10) 0.0427(8) 0.0023(7) 0.0048(7) 0.0002(8)
C19 0.0420(9) 0.0541(9) 0.0506(9) 0.0011(7) 0.0026(7) 0.0087(7)
C4 0.0372(9) 0.0525(10) 0.0722(11) 0.0130(8) -0.0063(8) -0.0101(7)
C9 0.0451(9) 0.0506(9) 0.0556(9) -0.0126(7) -0.0081(8) -0.0043(7)
C3 0.0538(11) 0.0554(10) 0.0625(11) 0.0008(8) -0.0148(8) -0.0177(8)
C10 0.0597(11) 0.0607(10) 0.0431(9) -0.0160(8) -0.0027(8) -0.0005(8)
C16 0.0558(12) 0.0750(12) 0.0628(11) -0.0036(10) 0.0177(9) -0.0127(10)
C18 0.0405(10) 0.0821(13) 0.0700(12) -0.0034(10) -0.0047(9) 0.0146(9)
C17 0.0381(10) 0.0941(15) 0.0790(13) -0.0191(12) 0.0079(9) -0.0044(10)

loop_
_atom_type_symbol
_atom_type_description
_atom_type_scat_dispersion_real
_atom_type_scat_dispersion_imag
_atom_type_scat_source
C C 0.0033 0.0016 'International Tables Vol C Tables 4.2.6.8 and 6.1.1.4'
H H 0.0000 0.0000 'International Tables Vol C Tables 4.2.6.8 and 6.1.1.4'
F F 0.0171 0.0103 'International Tables Vol C Tables 4.2.6.8 and 6.1.1.4'
N N 0.0061 0.0033 'International Tables Vol C Tables 4.2.6.8 and 6.1.1.4'
O O 0.0106 0.0060 'International Tables Vol C Tables 4.2.6.8 and 6.1.1.4'

loop_
_geom_angle_atom_site_label_1
_geom_angle_atom_site_label_2
_geom_angle_atom_site_label_3
_geom_angle
_geom_angle_site_symmetry_1
_geom_angle_site_symmetry_3
_geom_angle_publ_flag
C1 N1 C7 107.55(11) . . ?
C13 N1 C7 128.41(12) . . ?
C13 N1 C1 123.97(12) . . ?
C7 C12 C6 107.90(12) . . ?
C11 C12 C7 120.09(13) . . ?
C11 C12 C6 131.96(14) . . ?
C12 C7 N1 108.20(11) . . ?
C8 C7 N1 130.98(13) . . ?
C8 C7 C12 120.69(13) . . ?
C6 C1 N1 108.63(12) . . ?
C2 C1 N1 129.99(14) . . ?
C2 C1 C6 121.34(14) . . ?
C1 C6 C12 107.70(12) . . ?
C5 C6 C12 132.13(14) . . ?
C5 C6 C1 120.17(14) . . ?
C7 C8 H8 121.1 . . ?
C9 C8 C7 117.88(14) . . ?
C9 C8 H8 121.1 . . ?
C15 C14 C13 119.99(14) . . ?
C19 C14 C13 122.36(14) . . ?
C19 C14 C15 117.51(15) . . ?
N1 C13 C14 118.94(12) . . ?
O1 C13 N1 120.99(14) . . ?
O1 C13 C14 120.07(13) . . ?
C6 C5 H5 120.7 . . ?
C4 C5 C6 118.60(15) . . ?
C4 C5 H5 120.7 . . ?
C12 C11 H11 120.4 . . ?
C10 C11 C12 119.18(15) . . ?
C10 C11 H11 120.4 . . ?
C1 C2 H2 121.4 . . ?
C3 C2 C1 117.28(15) . . ?
C3 C2 H2 121.4 . . ?
C14 C15 H15 119.6 . . ?
C16 C15 C14 120.79(17) . . ?
C16 C15 H15 119.6 . . ?
F1 C19 C14 118.22(15) . . ?
F1 C19 C18 119.06(15) . . ?
C18 C19 C14 122.71(17) . . ?
C5 C4 H4 119.6 . . ?
C5 C4 C3 120.71(16) . . ?
C3 C4 H4 119.6 . . ?
C8 C9 H9 118.9 . . ?
C8 C9 C10 122.15(15) . . ?
C10 C9 H9 118.9 . . ?
C2 C3 H3 119.1 . . ?
C4 C3 C2 121.87(16) . . ?
C4 C3 H3 119.1 . . ?
C11 C10 C9 119.95(15) . . ?
C11 C10 H10 120.0 . . ?
C9 C10 H10 120.0 . . ?
C15 C16 H16 120.2 . . ?
C17 C16 C15 119.63(18) . . ?
C17 C16 H16 120.2 . . ?
C19 C18 H18 120.7 . . ?
C19 C18 C17 118.69(18) . . ?
C17 C18 H18 120.7 . . ?
C16 C17 H17 119.7 . . ?
C18 C17 C16 120.65(18) . . ?
C18 C17 H17 119.7 . . ?

loop_
_geom_bond_atom_site_label_1
_geom_bond_atom_site_label_2
_geom_bond_distance
_geom_bond_site_symmetry_2
_geom_bond_publ_flag
F1 C19 1.3532(19) . ?
N1 C7 1.4266(17) . ?
N1 C1 1.4217(18) . ?
N1 C13 1.3804(18) . ?
O1 C13 1.2096(17) . ?
C12 C7 1.3959(19) . ?
C12 C6 1.4452(19) . ?
C12 C11 1.389(2) . ?
C7 C8 1.3855(19) . ?
C1 C6 1.393(2) . ?
C1 C2 1.387(2) . ?
C6 C5 1.390(2) . ?
C8 H8 0.9300 . ?
C8 C9 1.377(2) . ?
C14 C13 1.487(2) . ?
C14 C15 1.383(2) . ?
C14 C19 1.378(2) . ?
C5 H5 0.9300 . ?
C5 C4 1.374(2) . ?
C11 H11 0.9300 . ?
C11 C10 1.376(2) . ?
C2 H2 0.9300 . ?
C2 C3 1.382(2) . ?
C15 H15 0.9300 . ?
C15 C16 1.381(3) . ?
C19 C18 1.365(3) . ?
C4 H4 0.9300 . ?
C4 C3 1.382(3) . ?
C9 H9 0.9300 . ?
C9 C10 1.381(2) . ?
C3 H3 0.9300 . ?
C10 H10 0.9300 . ?
C16 H16 0.9300 . ?
C16 C17 1.373(3) . ?
C18 H18 0.9300 . ?
C18 C17 1.371(3) . ?
C17 H17 0.9300 . ?

loop_
_geom_torsion_atom_site_label_1
_geom_torsion_atom_site_label_2
_geom_torsion_atom_site_label_3
_geom_torsion_atom_site_label_4
_geom_torsion
_geom_torsion_site_symmetry_1
_geom_torsion_site_symmetry_2
_geom_torsion_site_symmetry_3
_geom_torsion_site_symmetry_4
_geom_torsion_publ_flag
F1 C19 C18 C17 178.35(16) . . . . ?
N1 C7 C8 C9 -177.70(14) . . . . ?
N1 C1 C6 C12 -0.28(15) . . . . ?
N1 C1 C6 C5 179.77(12) . . . . ?
N1 C1 C2 C3 -178.99(15) . . . . ?
C12 C7 C8 C9 -2.5(2) . . . . ?
C12 C6 C5 C4 179.40(15) . . . . ?
C12 C11 C10 C9 -1.0(3) . . . . ?
C7 N1 C1 C6 0.91(15) . . . . ?
C7 N1 C1 C2 178.59(15) . . . . ?
C7 N1 C13 O1 162.77(15) . . . . ?
C7 N1 C13 C14 -17.8(2) . . . . ?
C7 C12 C6 C1 -0.48(15) . . . . ?
C7 C12 C6 C5 179.46(15) . . . . ?
C7 C12 C11 C10 -1.0(2) . . . . ?
C7 C8 C9 C10 0.5(2) . . . . ?
C1 N1 C7 C12 -1.21(14) . . . . ?
C1 N1 C7 C8 174.43(14) . . . . ?
C1 N1 C13 O1 -13.8(2) . . . . ?
C1 N1 C13 C14 165.59(13) . . . . ?
C1 C6 C5 C4 -0.7(2) . . . . ?
C1 C2 C3 C4 0.2(3) . . . . ?
C6 C12 C7 N1 1.04(15) . . . . ?
C6 C12 C7 C8 -175.13(12) . . . . ?
C6 C12 C11 C10 176.36(15) . . . . ?
C6 C1 C2 C3 -1.6(2) . . . . ?
C6 C5 C4 C3 -0.7(2) . . . . ?
C8 C9 C10 C11 1.3(3) . . . . ?
C14 C15 C16 C17 -1.7(3) . . . . ?
C14 C19 C18 C17 -0.9(3) . . . . ?
C13 N1 C7 C12 -178.23(13) . . . . ?
C13 N1 C7 C8 -2.6(2) . . . . ?
C13 N1 C1 C6 178.10(13) . . . . ?
C13 N1 C1 C2 -4.2(2) . . . . ?
C13 C14 C15 C16 177.17(15) . . . . ?
C13 C14 C19 F1 5.0(2) . . . . ?
C13 C14 C19 C18 -175.73(16) . . . . ?
C5 C4 C3 C2 1.0(3) . . . . ?
C11 C12 C7 N1 178.99(13) . . . . ?
C11 C12 C7 C8 2.8(2) . . . . ?
C11 C12 C6 C1 -178.09(15) . . . . ?
C11 C12 C6 C5 1.9(3) . . . . ?
C2 C1 C6 C12 -178.19(13) . . . . ?
C2 C1 C6 C5 1.9(2) . . . . ?
C15 C14 C13 N1 121.52(15) . . . . ?
C15 C14 C13 O1 -59.1(2) . . . . ?
C15 C14 C19 F1 -179.44(14) . . . . ?
C15 C14 C19 C18 -0.2(2) . . . . ?
C15 C16 C17 C18 0.6(3) . . . . ?
C19 C14 C13 N1 -63.0(2) . . . . ?
C19 C14 C13 O1 116.36(18) . . . . ?
C19 C14 C15 C16 1.5(2) . . . . ?
C19 C18 C17 C16 0.7(3) . . . . ?
